data_7012510
loop_
_publ_author_name
'Yang, Chang-Tong'
'Moubaraki, Boujemaa'
'Murray, Keith S.'
'Vittal, Jagadese J.'

_publ_section_title
;
 Synthesis, characterization and properties of ternary copper(ii)
 complexes containing reduced Schiff base N-(2-hydroxybenzyl)-\a-amino
 acids and 1,10-phenanthrolineElectronic supplementary information
 (ESI) available: ESI-MS and UV titration data. See
 http://www.rsc.org/suppdata/dt/b2/b211496h/
;
_journal_issue 5
_journal_name_full 'Dalton Transactions'
_journal_page_first 880
_journal_paper_doi 10.1039/b211496h
_journal_year 2003
_chemical_formula_sum 'C21 H21 Cl Cu N3 O8.5'
_chemical_formula_weight 550.40
_chemical_name_systematic
; 
? 
;
_space_group_IT_number 2
_symmetry_cell_setting triclinic
_symmetry_space_group_name_Hall '-P 1'
_symmetry_space_group_name_H-M 'P -1'
_atom_sites_solution_hydrogens geom
_atom_sites_solution_primary direct
_atom_sites_solution_secondary difmap
_audit_creation_method SHELXL-97
_cell_angle_alpha 96.4630(10)
_cell_angle_beta 95.9790(10)
_cell_angle_gamma 93.2340(10)
_cell_formula_units_Z 2
_cell_length_a 7.8954(5)
_cell_length_b 9.7201(6)
_cell_length_c 14.9638(9)
_cell_measurement_reflns_used 4510
_cell_measurement_temperature 253(2)
_cell_measurement_theta_max 25.0
_cell_measurement_theta_min 2.06
_cell_volume 1132.18(12)
_computing_cell_refinement 'Bruker AXS, SAINT'
_computing_data_collection 'Bruker AXS, SMART'
_computing_data_reduction 'Bruker AXS, SAINT'
_computing_molecular_graphics 'Bruker AXS, SHELXTL'
_computing_publication_material 'Bruker AXS, SHELXTL'
_computing_structure_refinement 'SHELXL-97 (Sheldrick, 1997)'
_computing_structure_solution 'SHELXS-97 (Sheldrick, 1990)'
_diffrn_ambient_temperature 253(2)
_diffrn_measured_fraction_theta_full 0.998
_diffrn_measured_fraction_theta_max 0.998
_diffrn_measurement_method '\w scans'
_diffrn_radiation_monochromator graphite
_diffrn_radiation_source 'fine-focus sealed tube'
_diffrn_radiation_type MoK\a
_diffrn_radiation_wavelength 0.71073
_diffrn_reflns_av_R_equivalents 0.0222
_diffrn_reflns_av_sigmaI/netI 0.0287
_diffrn_reflns_limit_h_max 9
_diffrn_reflns_limit_h_min -9
_diffrn_reflns_limit_k_max 11
_diffrn_reflns_limit_k_min -11
_diffrn_reflns_limit_l_max 17
_diffrn_reflns_limit_l_min -17
_diffrn_reflns_number 11075
_diffrn_reflns_theta_full 24.99
_diffrn_reflns_theta_max 24.99
_diffrn_reflns_theta_min 2.11
_exptl_absorpt_coefficient_mu 1.139
_exptl_absorpt_correction_T_max 0.9186
_exptl_absorpt_correction_T_min 0.8133
_exptl_absorpt_correction_type 'sadabs (Sheldrick, 1996)'
_exptl_crystal_colour blue
_exptl_crystal_density_diffrn 1.615
_exptl_crystal_density_meas ?
_exptl_crystal_density_method .
_exptl_crystal_description 'rhombohedral blocks'
_exptl_crystal_F_000 564
_exptl_crystal_size_max 0.25
_exptl_crystal_size_mid 0.15
_exptl_crystal_size_min 0.05
_refine_diff_density_max 1.294
_refine_diff_density_min -1.010
_refine_diff_density_rms 0.098
_refine_ls_extinction_method none
_refine_ls_goodness_of_fit_ref 1.057
_refine_ls_hydrogen_treatment mixed
_refine_ls_matrix_type full
_refine_ls_number_parameters 327
_refine_ls_number_reflns 3993
_refine_ls_number_restraints 88
_refine_ls_restrained_S_all 1.243
_refine_ls_R_factor_all 0.0655
_refine_ls_R_factor_gt 0.0581
_refine_ls_shift/su_max 0.001
_refine_ls_shift/su_mean 0.000
_refine_ls_structure_factor_coef Fsqd
_refine_ls_weighting_details 'calc w=1/[\s^2^(Fo^2^)+(0.1220P)^2^+0.2604P] where P=(Fo^2^+2Fc^2^)/3'
_refine_ls_weighting_scheme calc
_refine_ls_wR_factor_gt 0.1667
_refine_ls_wR_factor_ref 0.1735
_reflns_number_gt 3380
_reflns_number_total 3993
_reflns_threshold_expression >2sigma(I)
_cod_data_source_file b211496h.txt
_cod_data_source_block compound_4
_cod_original_sg_symbol_H-M P-1
_cod_original_formula_sum 'C21 H21 Cl Cu N3 O8.50'
_cod_database_code 7012510

loop_
_symmetry_equiv_pos_as_xyz
'x, y, z'
'-x, -y, -z'

loop_
_atom_site_label
_atom_site_type_symbol
_atom_site_fract_x
_atom_site_fract_y
_atom_site_fract_z
_atom_site_U_iso_or_equiv
_atom_site_adp_type
_atom_site_occupancy
_atom_site_symmetry_multiplicity
_atom_site_calc_flag
_atom_site_refinement_flags
_atom_site_disorder_assembly
_atom_site_disorder_group
Cu1 Cu 0.24324(7) 0.02211(5) 0.18044(4) 0.0408(3) Uani 1 1 d . . .
O1 O 0.0389(6) 0.2021(4) 0.1808(3) 0.0526(10) Uani 1 1 d . . .
H1A H 0.058(11) 0.240(8) 0.157(5) 0.08(3) Uiso 1 1 d . . .
C1 C 0.0590(6) 0.2619(5) 0.2694(3) 0.0467(11) Uani 1 1 d . . .
C2 C 0.1152(7) 0.4002(5) 0.2938(4) 0.0562(13) Uani 1 1 d . . .
H2 H 0.1358 0.4578 0.2499 0.067 Uiso 1 1 calc R . .
C3 C 0.1401(9) 0.4509(6) 0.3851(4) 0.0704(17) Uani 1 1 d . . .
H3 H 0.1775 0.5434 0.4024 0.084 Uiso 1 1 calc R . .
C4 C 0.1106(9) 0.3672(6) 0.4495(4) 0.0699(17) Uani 1 1 d . . .
H4 H 0.1257 0.4033 0.5103 0.084 Uiso 1 1 calc R . .
C5 C 0.0585(8) 0.2291(6) 0.4253(4) 0.0629(14) Uani 1 1 d . . .
H5 H 0.0408 0.1720 0.4698 0.075 Uiso 1 1 calc R . .
C6 C 0.0319(6) 0.1741(5) 0.3335(3) 0.0460(11) Uani 1 1 d . . .
C7 C -0.0168(7) 0.0232(5) 0.3062(4) 0.0547(13) Uani 1 1 d . . .
H7A H -0.0637 -0.0161 0.3559 0.066 Uiso 1 1 calc R . .
H7B H -0.1047 0.0125 0.2550 0.066 Uiso 1 1 calc R . .
N1 N 0.1317(5) -0.0533(4) 0.2813(3) 0.0428(9) Uani 1 1 d . . .
H1 H 0.200(7) -0.060(5) 0.333(4) 0.048(14) Uiso 1 1 d . . .
C8 C 0.0827(7) -0.2029(5) 0.2501(4) 0.0532(13) Uani 1 1 d . . .
H8A1 H -0.0250 -0.2290 0.2716 0.064 Uiso 1 1 calc R . .
H8B1 H 0.1687 -0.2593 0.2754 0.064 Uiso 1 1 calc R . .
C9 C 0.0656(6) -0.2300(5) 0.1481(3) 0.0443(11) Uani 1 1 d . . .
O2 O 0.1179(5) -0.1328(3) 0.1054(2) 0.0526(9) Uani 1 1 d . . .
O3 O 0.0018(5) -0.3442(3) 0.1118(3) 0.0613(10) Uani 1 1 d . . .
N2 N 0.4199(5) 0.1630(4) 0.2497(3) 0.0407(9) Uani 1 1 d . . .
C10 C 0.4633(6) 0.1942(5) 0.3380(3) 0.0494(12) Uani 1 1 d . . .
H10 H 0.4126 0.1411 0.3772 0.059 Uiso 1 1 calc R . .
C11 C 0.5814(7) 0.3028(5) 0.3745(4) 0.0561(13) Uani 1 1 d . . .
H11 H 0.6087 0.3213 0.4368 0.067 Uiso 1 1 calc R . .
C12 C 0.6562(7) 0.3815(5) 0.3181(4) 0.0567(13) Uani 1 1 d . . .
H12 H 0.7342 0.4551 0.3418 0.068 Uiso 1 1 calc R . .
C13 C 0.6160(6) 0.3518(5) 0.2244(4) 0.0468(11) Uani 1 1 d . . .
C14 C 0.4960(5) 0.2414(4) 0.1935(3) 0.0395(10) Uani 1 1 d . . .
C15 C 0.4484(5) 0.2050(4) 0.0981(3) 0.0389(10) Uani 1 1 d . . .
C16 C 0.5218(6) 0.2802(5) 0.0357(3) 0.0464(11) Uani 1 1 d . . .
C17 C 0.4694(7) 0.2372(6) -0.0560(4) 0.0554(13) Uani 1 1 d . . .
H17 H 0.5144 0.2830 -0.1004 0.066 Uiso 1 1 calc R . .
C18 C 0.3515(7) 0.1274(6) -0.0794(4) 0.0567(14) Uani 1 1 d . . .
H18 H 0.3164 0.0984 -0.1402 0.068 Uiso 1 1 calc R . .
C19 C 0.2837(6) 0.0591(5) -0.0138(3) 0.0487(11) Uani 1 1 d . . .
H19 H 0.2025 -0.0147 -0.0312 0.058 Uiso 1 1 calc R . .
N3 N 0.3323(5) 0.0968(4) 0.0741(3) 0.0407(9) Uani 1 1 d . . .
C20 C 0.6859(7) 0.4291(6) 0.1589(4) 0.0574(13) Uani 1 1 d . . .
H20 H 0.7630 0.5050 0.1786 0.069 Uiso 1 1 calc R . .
C21 C 0.6425(7) 0.3943(5) 0.0701(4) 0.0557(13) Uani 1 1 d . . .
H21 H 0.6921 0.4456 0.0296 0.067 Uiso 1 1 calc R . .
Cl1 Cl 0.5549(2) -0.22293(18) 0.34113(13) 0.0817(5) Uani 1 1 d D . .
O4 O 0.5366(18) -0.1167(13) 0.2849(8) 0.120(2) Uiso 0.50 1 d PD A .
O5 O 0.7192(13) -0.2451(14) 0.3685(9) 0.120(2) Uiso 0.50 1 d PD A .
O6 O 0.4609(15) -0.3462(11) 0.2864(8) 0.120(2) Uiso 0.50 1 d PD A .
O7 O 0.4447(15) -0.1839(13) 0.4092(8) 0.120(2) Uiso 0.50 1 d PD A .
O4A O 0.7198(14) -0.2834(13) 0.3216(9) 0.119(2) Uiso 0.50 1 d PD A 1
O5A O 0.4642(15) -0.3077(12) 0.3840(8) 0.119(2) Uiso 0.50 1 d PD A 1
O6A O 0.6332(15) -0.1058(11) 0.4138(8) 0.119(2) Uiso 0.50 1 d PD A 1
O7A O 0.4912(19) -0.1553(14) 0.2706(8) 0.119(2) Uiso 0.50 1 d PD A 1
O8 O -0.1096(6) -0.3839(4) -0.0707(3) 0.0606(10) Uani 1 1 d D . .
H8A H -0.063(7) -0.354(6) -0.0139(17) 0.071(12) Uiso 1 1 d D . .
H8B H -0.072(7) -0.468(3) -0.084(4) 0.071(12) Uiso 1 1 d D . .
O9 O 0.2735(11) -0.0459(10) 0.4727(6) 0.072(2) Uani 0.50 1 d PD . .
H9A H 0.262(13) -0.1391(12) 0.467(9) 0.071(12) Uiso 0.50 1 d PD . .
H9B H 0.172(7) -0.018(9) 0.451(8) 0.071(12) Uiso 0.50 1 d PD . .

loop_
_atom_site_aniso_label
_atom_site_aniso_U_11
_atom_site_aniso_U_22
_atom_site_aniso_U_33
_atom_site_aniso_U_23
_atom_site_aniso_U_13
_atom_site_aniso_U_12
Cu1 0.0444(4) 0.0312(4) 0.0450(4) 0.0025(2) 0.0053(2) -0.0092(2)
O1 0.072(3) 0.043(2) 0.042(2) 0.0038(18) 0.0061(18) 0.0031(18)
C1 0.048(3) 0.042(3) 0.047(3) -0.006(2) -0.001(2) 0.008(2)
C2 0.066(3) 0.041(3) 0.061(3) 0.003(2) 0.006(3) 0.004(2)
C3 0.088(4) 0.047(3) 0.069(4) -0.015(3) 0.000(3) 0.002(3)
C4 0.093(5) 0.064(4) 0.048(3) -0.010(3) 0.000(3) 0.011(3)
C5 0.078(4) 0.066(4) 0.046(3) 0.005(3) 0.012(3) 0.012(3)
C6 0.046(3) 0.046(3) 0.046(3) 0.000(2) 0.010(2) 0.000(2)
C7 0.051(3) 0.051(3) 0.061(3) 0.004(2) 0.014(2) -0.012(2)
N1 0.050(2) 0.034(2) 0.043(2) 0.0078(17) -0.0005(18) -0.0086(16)
C8 0.067(3) 0.031(2) 0.059(3) 0.006(2) 0.002(3) -0.012(2)
C9 0.046(3) 0.031(2) 0.054(3) 0.002(2) 0.003(2) -0.0044(19)
O2 0.065(2) 0.0400(18) 0.0487(19) 0.0007(15) 0.0037(16) -0.0175(16)
O3 0.078(3) 0.0358(18) 0.066(2) -0.0012(16) 0.0077(19) -0.0140(17)
N2 0.042(2) 0.0333(19) 0.046(2) 0.0076(16) 0.0008(16) -0.0028(16)
C10 0.053(3) 0.044(3) 0.049(3) 0.010(2) -0.002(2) -0.006(2)
C11 0.058(3) 0.054(3) 0.050(3) 0.001(2) -0.007(2) -0.007(2)
C12 0.051(3) 0.045(3) 0.068(3) -0.001(2) -0.004(3) -0.012(2)
C13 0.041(2) 0.035(2) 0.063(3) 0.006(2) 0.003(2) -0.0052(19)
C14 0.035(2) 0.031(2) 0.052(3) 0.0068(19) 0.0017(19) 0.0015(17)
C15 0.036(2) 0.033(2) 0.049(3) 0.0080(19) 0.0076(19) 0.0032(18)
C16 0.041(2) 0.044(3) 0.058(3) 0.012(2) 0.013(2) 0.004(2)
C17 0.054(3) 0.061(3) 0.057(3) 0.021(3) 0.017(2) 0.007(2)
C18 0.055(3) 0.068(4) 0.048(3) 0.006(3) 0.003(2) 0.006(3)
C19 0.047(3) 0.048(3) 0.048(3) -0.003(2) 0.002(2) 0.000(2)
N3 0.0379(19) 0.0355(19) 0.049(2) 0.0054(16) 0.0076(16) -0.0008(15)
C20 0.051(3) 0.045(3) 0.075(4) 0.005(3) 0.011(3) -0.016(2)
C21 0.053(3) 0.048(3) 0.070(4) 0.020(3) 0.016(3) -0.003(2)
Cl1 0.0916(12) 0.0735(10) 0.0905(12) 0.0350(9) 0.0276(9) 0.0124(9)
O8 0.084(3) 0.049(2) 0.052(2) 0.0126(18) 0.0078(19) 0.0132(19)
O9 0.075(5) 0.085(6) 0.057(5) 0.017(5) 0.001(4) 0.009(5)

loop_
_atom_type_symbol
_atom_type_description
_atom_type_scat_dispersion_real
_atom_type_scat_dispersion_imag
_atom_type_scat_source
C C 0.0033 0.0016 'International Tables Vol C Tables 4.2.6.8 and 6.1.1.4'
H H 0.0000 0.0000 'International Tables Vol C Tables 4.2.6.8 and 6.1.1.4'
N N 0.0061 0.0033 'International Tables Vol C Tables 4.2.6.8 and 6.1.1.4'
O O 0.0106 0.0060 'International Tables Vol C Tables 4.2.6.8 and 6.1.1.4'
Cl Cl 0.1484 0.1585 'International Tables Vol C Tables 4.2.6.8 and 6.1.1.4'
Cu Cu 0.3201 1.2651 'International Tables Vol C Tables 4.2.6.8 and 6.1.1.4'

loop_
_geom_angle_atom_site_label_1
_geom_angle_atom_site_label_2
_geom_angle_atom_site_label_3
_geom_angle
_geom_angle_site_symmetry_1
_geom_angle_site_symmetry_3
_geom_angle_publ_flag
O2 Cu1 N3 92.39(15) . . ?
O2 Cu1 N1 84.39(15) . . ?
N3 Cu1 N1 174.66(15) . . ?
O2 Cu1 N2 167.17(16) . . ?
N3 Cu1 N2 82.43(15) . . ?
N1 Cu1 N2 101.58(16) . . ?
O1 C1 C6 116.1(4) . . ?
O1 C1 C2 122.2(5) . . ?
C6 C1 C2 121.5(5) . . ?
C1 C2 C3 118.6(5) . . ?
C4 C3 C2 120.9(5) . . ?
C3 C4 C5 120.4(5) . . ?
C4 C5 C6 120.3(6) . . ?
C1 C6 C5 118.2(5) . . ?
C1 C6 C7 120.8(4) . . ?
C5 C6 C7 120.9(5) . . ?
N1 C7 C6 111.5(4) . . ?
C7 N1 C8 111.9(4) . . ?
C7 N1 Cu1 113.0(3) . . ?
C8 N1 Cu1 106.2(3) . . ?
N1 C8 C9 110.8(4) . . ?
O3 C9 O2 124.4(5) . . ?
O3 C9 C8 118.2(4) . . ?
O2 C9 C8 117.4(4) . . ?
C9 O2 Cu1 114.8(3) . . ?
C10 N2 C14 117.7(4) . . ?
C10 N2 Cu1 130.8(3) . . ?
C14 N2 Cu1 111.5(3) . . ?
N2 C10 C11 122.9(5) . . ?
C12 C11 C10 119.3(5) . . ?
C11 C12 C13 120.0(5) . . ?
C14 C13 C12 117.0(4) . . ?
C14 C13 C20 118.4(5) . . ?
C12 C13 C20 124.6(4) . . ?
N2 C14 C13 123.2(4) . . ?
N2 C14 C15 116.8(4) . . ?
C13 C14 C15 120.1(4) . . ?
N3 C15 C16 123.4(4) . . ?
N3 C15 C14 116.3(4) . . ?
C16 C15 C14 120.3(4) . . ?
C17 C16 C15 116.6(4) . . ?
C17 C16 C21 125.4(5) . . ?
C15 C16 C21 117.9(5) . . ?
C18 C17 C16 119.3(5) . . ?
C17 C18 C19 120.7(5) . . ?
N3 C19 C18 121.4(5) . . ?
C19 N3 C15 118.6(4) . . ?
C19 N3 Cu1 128.6(3) . . ?
C15 N3 Cu1 112.7(3) . . ?
C21 C20 C13 121.4(5) . . ?
C20 C21 C16 121.9(5) . . ?
O5A Cl1 O5 104.2(8) . . ?
O5A Cl1 O7A 125.2(8) . . ?
O5 Cl1 O7A 129.1(9) . . ?
O5A Cl1 O4 141.5(8) . . ?
O5 Cl1 O4 114.1(7) . . ?
O7A Cl1 O4 21.4(8) . . ?
O5A Cl1 O7 53.2(7) . . ?
O5 Cl1 O7 118.2(7) . . ?
O7A Cl1 O7 102.2(9) . . ?
O4 Cl1 O7 102.2(7) . . ?
O5A Cl1 O6 62.5(7) . . ?
O5 Cl1 O6 112.9(7) . . ?
O7A Cl1 O6 83.3(7) . . ?
O4 Cl1 O6 103.9(7) . . ?
O7 Cl1 O6 103.8(6) . . ?
O5A Cl1 O4A 110.4(7) . . ?
O5 Cl1 O4A 30.2(6) . . ?
O7A Cl1 O4A 110.4(9) . . ?
O4 Cl1 O4A 104.9(8) . . ?
O7 Cl1 O4A 146.1(7) . . ?
O6 Cl1 O4A 89.1(7) . . ?
O5A Cl1 O6A 105.7(7) . . ?
O5 Cl1 O6A 69.6(7) . . ?
O7A Cl1 O6A 104.3(7) . . ?
O4 Cl1 O6A 84.8(7) . . ?
O7 Cl1 O6A 66.0(6) . . ?
O6 Cl1 O6A 168.1(7) . . ?
O4A Cl1 O6A 96.6(6) . . ?
O7A O4 Cl1 75.4(17) . . ?
O4A O5 Cl1 85.6(12) . . ?
O4A O5 O6A 136.7(17) . . ?
Cl1 O5 O6A 60.4(6) . . ?
O5A O6 Cl1 53.3(5) . . ?
O5A O7 Cl1 58.6(6) . . ?
O5A O7 O6A 104.9(9) . . ?
Cl1 O7 O6A 59.9(5) . . ?
O5 O4A Cl1 64.2(10) . . ?
O7 O5A Cl1 68.2(7) . . ?
O7 O5A O6 116.3(10) . . ?
Cl1 O5A O6 64.2(6) . . ?
Cl1 O6A O7 54.1(5) . . ?
Cl1 O6A O5 50.1(4) . . ?
O7 O6A O5 94.0(7) . . ?
O4 O7A Cl1 83.2(18) . . ?

loop_
_geom_bond_atom_site_label_1
_geom_bond_atom_site_label_2
_geom_bond_distance
_geom_bond_site_symmetry_2
_geom_bond_publ_flag
Cu1 O2 1.931(3) . ?
Cu1 N3 1.998(4) . ?
Cu1 N1 2.011(4) . ?
Cu1 N2 2.015(4) . ?
O1 C1 1.376(6) . ?
C1 C6 1.378(7) . ?
C1 C2 1.388(7) . ?
C2 C3 1.390(8) . ?
C3 C4 1.359(9) . ?
C4 C5 1.378(8) . ?
C5 C6 1.407(7) . ?
C6 C7 1.495(7) . ?
C7 N1 1.481(7) . ?
N1 C8 1.493(6) . ?
C8 C9 1.510(7) . ?
C9 O3 1.235(6) . ?
C9 O2 1.273(6) . ?
N2 C10 1.326(6) . ?
N2 C14 1.360(6) . ?
C10 C11 1.391(7) . ?
C11 C12 1.358(8) . ?
C12 C13 1.399(8) . ?
C13 C14 1.395(6) . ?
C13 C20 1.435(7) . ?
C14 C15 1.435(6) . ?
C15 N3 1.347(6) . ?
C15 C16 1.401(6) . ?
C16 C17 1.399(8) . ?
C16 C21 1.433(7) . ?
C17 C18 1.365(8) . ?
C18 C19 1.381(7) . ?
C19 N3 1.334(6) . ?
C20 C21 1.337(8) . ?
Cl1 O5A 1.324(10) . ?
Cl1 O5 1.356(9) . ?
Cl1 O7A 1.372(10) . ?
Cl1 O4 1.408(10) . ?
Cl1 O7 1.439(10) . ?
Cl1 O6 1.486(10) . ?
Cl1 O4A 1.501(10) . ?
Cl1 O6A 1.537(10) . ?
O4 O7A 0.52(2) . ?
O5 O4A 0.757(15) . ?
O5 O6A 1.657(16) . ?
O6 O5A 1.464(16) . ?
O7 O5A 1.242(15) . ?
O7 O6A 1.623(16) . ?
